data_1558128
loop_
_publ_author_name
'Shankar, Majji'
'Rit, Raja K.'
'Sau, Somratan'
'Mukherjee, Kallol'
'Gandon, Vincent'
'Sahoo, Akhila K.'

_publ_section_title
;
 Double annulation of ortho- and peri-C--H bonds of fused (hetero)arenes
 to unusual oxepino-pyridines
;
_journal_issue 39
_journal_name_full 'Chemical Science'
_journal_page_first 10770
_journal_page_last 10777
_journal_paper_doi 10.1039/D0SC01373K
_journal_volume 11
_journal_year 2020
_chemical_formula_moiety 'C28 H23 Cl N O2'
_chemical_formula_sum 'C28.48 H23 Cl N O2'
_chemical_formula_weight 446.72
_space_group_crystal_system monoclinic
_space_group_IT_number 14
_space_group_name_Hall '-P 2yn'
_space_group_name_H-M_alt 'P 1 21/n 1'
_atom_sites_solution_hydrogens geom
_atom_sites_solution_primary dual
_audit_creation_date 2020-01-03
_audit_creation_method
;
Olex2 1.3-ac4
(compiled 2018.12.18 svn.r3554 for Rigaku Oxford Diffraction, GUI svn.r1)
;
_audit_update_record
;
2020-01-22 deposited with the CCDC.	2020-05-21 downloaded from the CCDC.
;
_cell_angle_alpha 90
_cell_angle_beta 94.961(3)
_cell_angle_gamma 90
_cell_formula_units_Z 4
_cell_length_a 14.5781(4)
_cell_length_b 9.3138(3)
_cell_length_c 18.8307(6)
_cell_measurement_reflns_used 9463
_cell_measurement_temperature 295.5(4)
_cell_measurement_theta_max 26.0260
_cell_measurement_theta_min 2.1630
_cell_volume 2547.21(14)
_computing_cell_refinement 'CrysAlisPro 1.171.40.35a (Rigaku OD, 2018)'
_computing_data_collection 'CrysAlisPro 1.171.40.35a (Rigaku OD, 2018)'
_computing_data_reduction 'CrysAlisPro 1.171.40.35a (Rigaku OD, 2018)'
_computing_molecular_graphics 'Olex2 (Dolomanov et al., 2009)'
_computing_publication_material 'Olex2 (Dolomanov et al., 2009)'
_computing_structure_refinement 'ShelXL (Sheldrick, 2015)'
_computing_structure_solution 'ShelXT (Sheldrick, 2015)'
_diffrn_ambient_environment air
_diffrn_ambient_temperature 295.5(4)
_diffrn_detector 'CCD plate'
_diffrn_detector_area_resol_mean 10.0000
_diffrn_detector_type HyPix3000
_diffrn_measured_fraction_theta_full 0.999
_diffrn_measured_fraction_theta_max 0.957
_diffrn_measurement_details
;
List of Runs (angles in degrees, time in seconds):

  # Type    Start    End  Width  t~exp~   \w     \q     \k     \f   Frames
#--------------------------------------------------------------------------
  1  \w    -62.00   1.00   0.50    8.76    --  -14.97 -45.00 -30.00  126
  2  \w     42.00  68.00   0.50    8.76    --   16.22-150.00  54.00   52
  3  \w    -10.00  34.00   0.50    8.76    --   16.22 -30.00  90.00   88
  4  \w    -34.00  -5.00   0.50    8.76    --  -14.97 -94.00  90.00   58
  5  \w    -57.00 -27.00   0.50    8.76    --   16.22 -30.00  90.00   60
  6  \w    -84.00  -1.00   0.50    8.76    --  -14.97 -61.00  60.00  166
  7  \w    -89.00 -17.00   0.50    8.76    --  -14.97 -30.00 -30.00  144
  8  \w    -57.00 -32.00   0.50    8.76    --  -14.97 122.00 -61.00   50
  9  \w     14.00  39.00   0.50    8.76    --   16.22-122.00-143.00   50
 10  \w    -27.00  22.00   0.50    8.76    --  -14.97 -94.00-150.00   98
 11  \w    -25.00  53.00   0.50    8.76    --   16.22 -94.00-150.00  156
 12  \w    -69.00 -35.00   0.50    8.76    --  -14.97 125.00 -30.00   68
 13  \w    -77.00 -51.00   0.50    8.76    --  -14.97 150.00 100.00   52
 14  \w      3.00  30.00   0.50    8.76    --   16.22  61.00 120.00   54
 15  \w     50.00  85.00   0.50    8.76    --   16.22  61.00 120.00   70
 16  \w     10.00  35.00   0.50    8.76    --   16.22 -45.00 150.00   50
 17  \w    -53.00 -26.00   0.50    8.76    --   16.22 -45.00 150.00   54
;
_diffrn_measurement_device 'four-circle diffractometer'
_diffrn_measurement_device_type 'XtaLAB Synergy, Single source at offset/far, HyPix3000'
_diffrn_measurement_method '\w scans'
_diffrn_orient_matrix_type 'CrysAlisPro convention (1999,Acta A55,543-557)'
_diffrn_orient_matrix_UB_11 -0.0076420000
_diffrn_orient_matrix_UB_12 -0.0165585000
_diffrn_orient_matrix_UB_13 -0.0368081000
_diffrn_orient_matrix_UB_21 0.0068517000
_diffrn_orient_matrix_UB_22 -0.0739236000
_diffrn_orient_matrix_UB_23 0.0078368000
_diffrn_orient_matrix_UB_31 -0.0477329000
_diffrn_orient_matrix_UB_32 -0.0079548000
_diffrn_orient_matrix_UB_33 0.0036727000
_diffrn_radiation_monochromator mirror
_diffrn_radiation_probe x-ray
_diffrn_radiation_type MoK\a
_diffrn_radiation_wavelength 0.71073
_diffrn_reflns_av_R_equivalents 0.0295
_diffrn_reflns_av_unetI/netI 0.0304
_diffrn_reflns_Laue_measured_fraction_full 0.999
_diffrn_reflns_Laue_measured_fraction_max 0.957
_diffrn_reflns_limit_h_max 18
_diffrn_reflns_limit_h_min -17
_diffrn_reflns_limit_k_max 11
_diffrn_reflns_limit_k_min -11
_diffrn_reflns_limit_l_max 24
_diffrn_reflns_limit_l_min -21
_diffrn_reflns_number 22700
_diffrn_reflns_point_group_measured_fraction_full 0.999
_diffrn_reflns_point_group_measured_fraction_max 0.957
_diffrn_reflns_theta_full 25.000
_diffrn_reflns_theta_max 26.970
_diffrn_reflns_theta_min 2.171
_diffrn_source 'micro-focus sealed X-ray tube'
_diffrn_source_type 'PhotonJet (Mo) X-ray Source'
_exptl_absorpt_coefficient_mu 0.173
_exptl_absorpt_correction_T_max 1.00000
_exptl_absorpt_correction_T_min 0.48097
_exptl_absorpt_correction_type multi-scan
_exptl_absorpt_process_details
;
CrysAlisPro 1.171.40.35a (Rigaku Oxford Diffraction, 2018)
Empirical absorption correction using spherical harmonics,
 implemented in SCALE3 ABSPACK scaling algorithm.
;
_exptl_crystal_colour colourless
_exptl_crystal_colour_primary colourless
_exptl_crystal_density_diffrn 1.165
_exptl_crystal_description plate
_exptl_crystal_F_000 936
_exptl_crystal_size_max 0.2
_exptl_crystal_size_mid 0.15
_exptl_crystal_size_min 0.12
_refine_diff_density_max 0.899
_refine_diff_density_min -0.365
_refine_diff_density_rms 0.061
_refine_ls_extinction_method none
_refine_ls_goodness_of_fit_ref 1.112
_refine_ls_hydrogen_treatment constr
_refine_ls_matrix_type full
_refine_ls_number_parameters 293
_refine_ls_number_reflns 5299
_refine_ls_number_restraints 0
_refine_ls_restrained_S_all 1.112
_refine_ls_R_factor_all 0.1300
_refine_ls_R_factor_gt 0.0863
_refine_ls_shift/su_max 0.000
_refine_ls_shift/su_mean 0.000
_refine_ls_structure_factor_coef Fsqd
_refine_ls_weighting_details 'w=1/[\s^2^(Fo^2^)+(0.1615P)^2^+0.6908P] where P=(Fo^2^+2Fc^2^)/3'
_refine_ls_weighting_scheme calc
_refine_ls_wR_factor_gt 0.2665
_refine_ls_wR_factor_ref 0.3098
_reflns_Friedel_coverage 0.000
_reflns_number_gt 3016
_reflns_number_total 5299
_reflns_threshold_expression 'I > 2\s(I)'
_cod_data_source_file d0sc01373k4.cif
_cod_data_source_block aks43
_cod_depositor_comments 'Adding full bibliography for 1558127--1558129.cif.'
_cod_database_code 1558128
_shelx_shelxl_version_number 2018/3
_chemical_oxdiff_formula 'C H N O Cl'
_shelx_space_group_comment
;
The symmetry employed for this shelxl refinement is uniquely defined
by the following loop, which should always be used as a source of
symmetry information in preference to the above space-group names.
They are only intended as comments.
;
_shelx_estimated_absorpt_t_max 0.979
_shelx_estimated_absorpt_t_min 0.966
_reflns_odcompleteness_completeness 99.62
_reflns_odcompleteness_iscentric 1
_reflns_odcompleteness_theta 26.32
_olex2_refinement_description
;
1. Fixed Uiso
 At 1.2 times of:
  All C(H) groups, All C(H,H) groups
 At 1.5 times of:
  All C(H,H,H) groups
2.a Secondary CH2 refined with riding coordinates:
 C00J(H00A,H00B), C00K(H00C,H00D), C00M(H00E,H00F), C00O(H00L,H00M)
2.b Aromatic/amide H refined with riding coordinates:
 C009(H009), C00G(H00G), C00H(H00H)
2.c Idealised Me refined as rotating group:
 C00N(H00I,H00J,H00K), C00P(H00N,H00O,H00P), C00U(H00Q,H00R,H00S), C00V(H00T,
 H00U,H00V)
;
_olex2_submission_special_instructions 'No special instructions were received'
_oxdiff_exptl_absorpt_empirical_details
;
Empirical correction (ABSPACK) includes:
- Absorption correction using spherical harmonics
- Frame scaling
;
_oxdiff_exptl_absorpt_empirical_full_max 1.310
_oxdiff_exptl_absorpt_empirical_full_min 0.462

loop_
_space_group_symop_operation_xyz
'x, y, z'
'-x+1/2, y+1/2, -z+1/2'
'-x, -y, -z'
'x-1/2, -y-1/2, z-1/2'

loop_
_atom_site_label
_atom_site_type_symbol
_atom_site_fract_x
_atom_site_fract_y
_atom_site_fract_z
_atom_site_U_iso_or_equiv
_atom_site_adp_type
_atom_site_occupancy
_atom_site_site_symmetry_order
_atom_site_calc_flag
_atom_site_refinement_flags_posn
_atom_site_refinement_flags_adp
_atom_site_refinement_flags_occupancy
_atom_site_disorder_assembly
_atom_site_disorder_group
Cl01 Cl 0.20754(8) 0.41297(13) 0.54384(5) 0.0999(5) Uani 1 1 d . . . . .
O002 O 0.40419(17) 0.4309(3) 0.23218(11) 0.0748(7) Uani 1 1 d . . . . .
O003 O 0.10388(18) 0.5774(3) 0.43866(15) 0.0922(8) Uani 1 1 d . . . . .
N004 N 0.5470(2) 0.3496(4) 0.26620(16) 0.0889(10) Uani 1 1 d . . . . .
C005 C 0.3088(2) 0.5674(3) 0.33698(17) 0.0615(8) Uani 1 1 d . . . . .
C006 C 0.4491(2) 0.4083(3) 0.35849(17) 0.0622(8) Uani 1 1 d . . . . .
C007 C 0.3627(2) 0.4661(3) 0.37830(16) 0.0601(8) Uani 1 1 d . . . . .
C008 C 0.5126(2) 0.3416(4) 0.40893(17) 0.0660(8) Uani 1 1 d . . . . .
C009 C 0.2239(2) 0.6049(4) 0.35762(18) 0.0675(9) Uani 1 1 d . . . . .
H009 H 0.188393 0.670206 0.329807 0.081 Uiso 1 1 calc R . . . .
C00A C 0.3342(2) 0.4256(3) 0.44549(18) 0.0652(8) Uani 1 1 d . . . . .
C00B C 0.1887(2) 0.5496(4) 0.41820(19) 0.0701(9) Uani 1 1 d . . . . .
C00C C 0.4708(2) 0.3994(4) 0.28726(19) 0.0707(9) Uani 1 1 d . . . . .
C00D C 0.3422(2) 0.6446(4) 0.27448(17) 0.0674(9) Uani 1 1 d . . . . .
C00E C 0.2461(3) 0.4650(4) 0.46328(18) 0.0703(9) Uani 1 1 d . . . . .
C00F C 0.5973(2) 0.2926(4) 0.3882(2) 0.0764(10) Uani 1 1 d . . . . .
C00G C 0.4834(3) 0.3193(4) 0.47935(18) 0.0750(9) Uani 1 1 d . . . . .
H00G H 0.524832 0.280829 0.514658 0.090 Uiso 1 1 calc R . . . .
C00H C 0.3989(3) 0.3523(4) 0.49495(19) 0.0749(9) Uani 1 1 d . . . . .
H00H H 0.380849 0.327099 0.539454 0.090 Uiso 1 1 calc R . . . .
C00I C 0.3852(3) 0.5794(4) 0.22551(19) 0.0781(10) Uani 1 1 d . . . . .
C00J C 0.6697(3) 0.2272(4) 0.4424(2) 0.0826(10) Uani 1 1 d . . . . .
H00A H 0.730441 0.248253 0.427897 0.099 Uiso 1 1 calc R . . . .
H00B H 0.664736 0.272051 0.488443 0.099 Uiso 1 1 calc R . . . .
C00K C 0.3282(3) 0.8063(4) 0.2735(2) 0.0843(11) Uani 1 1 d . . . . .
H00C H 0.264573 0.827930 0.280580 0.101 Uiso 1 1 calc R . . . .
H00D H 0.341047 0.843891 0.227317 0.101 Uiso 1 1 calc R . . . .
C00L C 0.6129(3) 0.3016(5) 0.3175(2) 0.0935(13) Uani 1 1 d . . . . .
C00M C 0.6598(3) 0.0658(4) 0.4503(3) 0.0945(12) Uani 1 1 d . . . . .
H00E H 0.603172 0.044545 0.471690 0.113 Uiso 1 1 calc R . . . .
H00F H 0.656539 0.021132 0.403672 0.113 Uiso 1 1 calc R . . . .
C00N C 0.0403(3) 0.6509(7) 0.3899(3) 0.1147(16) Uani 1 1 d . . . . .
H00I H 0.031470 0.597335 0.346324 0.172 Uiso 1 1 calc GR . . . .
H00J H 0.064124 0.744365 0.380259 0.172 Uiso 1 1 calc GR . . . .
H00K H -0.017470 0.660751 0.410295 0.172 Uiso 1 1 calc GR . . . .
C00O C 0.3931(5) 0.8811(5) 0.3334(3) 0.131(2) Uani 1 1 d . . . . .
H00L H 0.375394 0.849065 0.379250 0.157 Uiso 1 1 calc R . . . .
H00M H 0.455545 0.848275 0.329195 0.157 Uiso 1 1 calc R . . . .
C00P C 0.7408(4) 0.0046(6) 0.4966(3) 0.1265(18) Uani 1 1 d . . . . .
H00N H 0.792908 -0.003965 0.468960 0.190 Uiso 1 1 calc GR . . . .
H00O H 0.724868 -0.088364 0.513743 0.190 Uiso 1 1 calc GR . . . .
H00P H 0.755969 0.067413 0.536292 0.190 Uiso 1 1 calc GR . . . .
C00Q C 0.4085(4) 0.6323(6) 0.1527(3) 0.1275(19) Uani 1 1 d . . . . .
C00R C 0.7043(4) 0.2588(9) 0.2900(3) 0.172(3) Uani 1 1 d . . . . .
C00S C 0.8219(4) 0.2698(9) 0.2045(3) 0.151(3) Uani 1 1 d . . . . .
C00T C 0.7283(5) 0.3079(10) 0.2272(4) 0.196(4) Uani 1 1 d . . . . .
C00U C 0.5165(5) 0.7009(9) 0.0664(3) 0.185(3) Uani 1 1 d . . . . .
H00Q H 0.566812 0.647834 0.049597 0.278 Uiso 1 1 calc GR . . . .
H00R H 0.529649 0.801767 0.064786 0.278 Uiso 1 1 calc GR . . . .
H00S H 0.461225 0.680664 0.036583 0.278 Uiso 1 1 calc GR . . . .
C00V C 0.3931(5) 1.0380(6) 0.3328(3) 0.144(2) Uani 1 1 d . . . . .
H00T H 0.422483 1.071787 0.292283 0.217 Uiso 1 1 calc GR . . . .
H00U H 0.426012 1.072939 0.375724 0.217 Uiso 1 1 calc GR . . . .
H00V H 0.330818 1.072421 0.330106 0.217 Uiso 1 1 calc GR . . . .
C00W C 0.5026(5) 0.6537(10) 0.1485(4) 0.181(3) Uani 1 1 d . . . . .

loop_
_atom_site_aniso_label
_atom_site_aniso_U_11
_atom_site_aniso_U_22
_atom_site_aniso_U_33
_atom_site_aniso_U_23
_atom_site_aniso_U_13
_atom_site_aniso_U_12
Cl01 0.1089(9) 0.1118(9) 0.0846(7) 0.0148(5) 0.0415(6) -0.0041(6)
O002 0.0838(16) 0.0822(17) 0.0588(13) -0.0031(11) 0.0090(12) 0.0088(12)
O003 0.0789(17) 0.112(2) 0.0891(18) 0.0004(15) 0.0286(15) 0.0055(15)
N004 0.089(2) 0.103(2) 0.077(2) 0.0139(18) 0.0229(17) 0.0264(18)
C005 0.0651(18) 0.0595(18) 0.0599(17) -0.0048(14) 0.0049(14) -0.0065(14)
C006 0.0690(19) 0.0558(18) 0.0620(18) 0.0008(14) 0.0061(15) -0.0056(14)
C007 0.0677(18) 0.0553(17) 0.0576(17) -0.0048(14) 0.0073(14) -0.0126(14)
C008 0.072(2) 0.0584(19) 0.0667(19) -0.0003(15) 0.0034(16) -0.0070(15)
C009 0.070(2) 0.067(2) 0.0669(19) -0.0081(16) 0.0134(16) -0.0023(16)
C00A 0.079(2) 0.0535(18) 0.0638(19) -0.0005(14) 0.0095(16) -0.0116(15)
C00B 0.069(2) 0.072(2) 0.071(2) -0.0107(17) 0.0155(17) -0.0081(16)
C00C 0.073(2) 0.069(2) 0.072(2) 0.0042(17) 0.0126(17) 0.0050(16)
C00D 0.0683(19) 0.068(2) 0.0661(19) 0.0078(16) 0.0046(15) 0.0024(16)
C00E 0.081(2) 0.068(2) 0.0649(19) -0.0049(16) 0.0227(17) -0.0147(17)
C00F 0.077(2) 0.070(2) 0.082(2) 0.0077(18) 0.0073(18) 0.0017(18)
C00G 0.087(2) 0.072(2) 0.065(2) 0.0076(16) -0.0004(17) -0.0054(18)
C00H 0.089(2) 0.073(2) 0.064(2) 0.0046(17) 0.0132(18) -0.0091(19)
C00I 0.091(3) 0.079(2) 0.066(2) 0.0114(17) 0.0153(18) 0.0122(19)
C00J 0.076(2) 0.078(2) 0.092(3) 0.007(2) -0.0020(19) -0.0002(18)
C00K 0.096(3) 0.071(2) 0.087(3) 0.0191(19) 0.023(2) 0.0050(19)
C00L 0.086(3) 0.104(3) 0.093(3) 0.022(2) 0.023(2) 0.027(2)
C00M 0.099(3) 0.076(3) 0.107(3) 0.003(2) -0.003(2) 0.005(2)
C00N 0.086(3) 0.147(5) 0.115(4) -0.001(3) 0.031(3) 0.017(3)
C00O 0.232(7) 0.069(3) 0.091(3) 0.003(2) 0.010(4) -0.008(3)
C00P 0.118(4) 0.102(4) 0.156(5) 0.028(3) -0.013(3) 0.025(3)
C00Q 0.133(4) 0.131(4) 0.127(4) 0.038(3) 0.058(3) 0.032(3)
C00R 0.125(4) 0.270(9) 0.129(4) 0.082(5) 0.061(4) 0.105(5)
C00S 0.108(4) 0.228(8) 0.125(4) 0.031(4) 0.045(3) 0.031(4)
C00T 0.147(5) 0.269(9) 0.187(6) 0.089(6) 0.103(5) 0.094(6)
C00U 0.198(7) 0.221(8) 0.152(5) 0.083(5) 0.104(5) 0.048(6)
C00V 0.197(6) 0.110(4) 0.124(4) 0.002(3) -0.001(4) -0.026(4)
C00W 0.112(4) 0.260(9) 0.173(6) 0.091(6) 0.019(4) 0.004(5)

loop_
_atom_type_symbol
_atom_type_description
_atom_type_scat_dispersion_real
_atom_type_scat_dispersion_imag
_atom_type_scat_source
C C 0.0033 0.0016 'International Tables Vol C Tables 4.2.6.8 and 6.1.1.4'
H H 0.0000 0.0000 'International Tables Vol C Tables 4.2.6.8 and 6.1.1.4'
Cl Cl 0.1484 0.1585 'International Tables Vol C Tables 4.2.6.8 and 6.1.1.4'
N N 0.0061 0.0033 'International Tables Vol C Tables 4.2.6.8 and 6.1.1.4'
O O 0.0106 0.0060 'International Tables Vol C Tables 4.2.6.8 and 6.1.1.4'

loop_
_geom_angle_atom_site_label_1
_geom_angle_atom_site_label_2
_geom_angle_atom_site_label_3
_geom_angle
_geom_angle_site_symmetry_1
_geom_angle_site_symmetry_3
_geom_angle_publ_flag
C00C O002 C00I 113.1(3) . . ?
C00B O003 C00N 118.0(3) . . ?
C00C N004 C00L 117.7(3) . . ?
C007 C005 C00D 123.3(3) . . ?
C009 C005 C007 119.0(3) . . ?
C009 C005 C00D 117.6(3) . . ?
C008 C006 C007 121.6(3) . . ?
C00C C006 C007 122.7(3) . . ?
C00C C006 C008 115.3(3) . . ?
C005 C007 C006 124.0(3) . . ?
C00A C007 C005 118.4(3) . . ?
C00A C007 C006 117.4(3) . . ?
C006 C008 C00G 117.0(3) . . ?
C00F C008 C006 119.8(3) . . ?
C00F C008 C00G 123.0(3) . . ?
C005 C009 H009 118.5 . . ?
C005 C009 C00B 122.9(3) . . ?
C00B C009 H009 118.5 . . ?
C007 C00A C00H 118.5(3) . . ?
C00E C00A C007 119.3(3) . . ?
C00E C00A C00H 122.1(3) . . ?
O003 C00B C009 125.1(4) . . ?
O003 C00B C00E 117.0(3) . . ?
C00E C00B C009 117.9(3) . . ?
O002 C00C C006 120.0(3) . . ?
N004 C00C O002 114.1(3) . . ?
N004 C00C C006 125.5(3) . . ?
C005 C00D C00K 115.7(3) . . ?
C00I C00D C005 122.7(3) . . ?
C00I C00D C00K 121.5(3) . . ?
C00A C00E Cl01 120.6(3) . . ?
C00B C00E Cl01 118.1(3) . . ?
C00B C00E C00A 121.3(3) . . ?
C008 C00F C00J 121.1(3) . . ?
C00L C00F C008 118.2(4) . . ?
C00L C00F C00J 120.7(3) . . ?
C008 C00G H00G 119.2 . . ?
C00H C00G C008 121.5(3) . . ?
C00H C00G H00G 119.2 . . ?
C00A C00H H00H 118.8 . . ?
C00G C00H C00A 122.4(3) . . ?
C00G C00H H00H 118.8 . . ?
O002 C00I C00Q 109.8(3) . . ?
C00D C00I O002 119.5(3) . . ?
C00D C00I C00Q 130.0(4) . . ?
C00F C00J H00A 108.9 . . ?
C00F C00J H00B 108.9 . . ?
H00A C00J H00B 107.7 . . ?
C00M C00J C00F 113.2(3) . . ?
C00M C00J H00A 108.9 . . ?
C00M C00J H00B 108.9 . . ?
C00D C00K H00C 109.4 . . ?
C00D C00K H00D 109.4 . . ?
C00D C00K C00O 111.0(3) . . ?
H00C C00K H00D 108.0 . . ?
C00O C00K H00C 109.4 . . ?
C00O C00K H00D 109.4 . . ?
N004 C00L C00R 115.1(4) . . ?
C00F C00L N004 122.5(3) . . ?
C00F C00L C00R 122.4(4) . . ?
C00J C00M H00E 109.5 . . ?
C00J C00M H00F 109.5 . . ?
H00E C00M H00F 108.1 . . ?
C00P C00M C00J 110.7(4) . . ?
C00P C00M H00E 109.5 . . ?
C00P C00M H00F 109.5 . . ?
O003 C00N H00I 109.5 . . ?
O003 C00N H00J 109.5 . . ?
O003 C00N H00K 109.5 . . ?
H00I C00N H00J 109.5 . . ?
H00I C00N H00K 109.5 . . ?
H00J C00N H00K 109.5 . . ?
C00K C00O H00L 108.3 . . ?
C00K C00O H00M 108.3 . . ?
H00L C00O H00M 107.4 . . ?
C00V C00O C00K 116.0(5) . . ?
C00V C00O H00L 108.3 . . ?
C00V C00O H00M 108.3 . . ?
C00M C00P H00N 109.5 . . ?
C00M C00P H00O 109.5 . . ?
C00M C00P H00P 109.5 . . ?
H00N C00P H00O 109.5 . . ?
H00N C00P H00P 109.5 . . ?
H00O C00P H00P 109.5 . . ?
C00W C00Q C00I 113.2(5) . . ?
C00T C00R C00L 120.8(5) . . ?
C00R C00T C00S 118.7(6) . . ?
H00Q C00U H00R 109.5 . . ?
H00Q C00U H00S 109.5 . . ?
H00R C00U H00S 109.5 . . ?
C00W C00U H00Q 109.5 . . ?
C00W C00U H00R 109.5 . . ?
C00W C00U H00S 109.5 . . ?
C00O C00V H00T 109.5 . . ?
C00O C00V H00U 109.5 . . ?
C00O C00V H00V 109.5 . . ?
H00T C00V H00U 109.5 . . ?
H00T C00V H00V 109.5 . . ?
H00U C00V H00V 109.5 . . ?
C00Q C00W C00U 107.1(6) . . ?

loop_
_geom_bond_atom_site_label_1
_geom_bond_atom_site_label_2
_geom_bond_distance
_geom_bond_site_symmetry_2
_geom_bond_publ_flag
Cl01 C00E 1.732(3) . ?
O002 C00C 1.389(4) . ?
O002 C00I 1.414(4) . ?
O003 C00B 1.351(4) . ?
O003 C00N 1.422(5) . ?
N004 C00C 1.297(4) . ?
N004 C00L 1.376(5) . ?
C005 C007 1.417(5) . ?
C005 C009 1.375(4) . ?
C005 C00D 1.496(4) . ?
C006 C007 1.447(4) . ?
C006 C008 1.411(5) . ?
C006 C00C 1.407(5) . ?
C007 C00A 1.416(4) . ?
C008 C00F 1.404(5) . ?
C008 C00G 1.442(5) . ?
C009 H009 0.9300 . ?
C009 C00B 1.390(5) . ?
C00A C00E 1.404(5) . ?
C00A C00H 1.440(5) . ?
C00B C00E 1.385(5) . ?
C00D C00I 1.308(5) . ?
C00D C00K 1.520(5) . ?
C00F C00J 1.530(5) . ?
C00F C00L 1.372(5) . ?
C00G H00G 0.9300 . ?
C00G C00H 1.327(5) . ?
C00H H00H 0.9300 . ?
C00I C00Q 1.522(6) . ?
C00J H00A 0.9700 . ?
C00J H00B 0.9700 . ?
C00J C00M 1.518(5) . ?
C00K H00C 0.9700 . ?
C00K H00D 0.9700 . ?
C00K C00O 1.570(7) . ?
C00L C00R 1.524(6) . ?
C00M H00E 0.9700 . ?
C00M H00F 0.9700 . ?
C00M C00P 1.516(6) . ?
C00N H00I 0.9600 . ?
C00N H00J 0.9600 . ?
C00N H00K 0.9600 . ?
C00O H00L 0.9700 . ?
C00O H00M 0.9700 . ?
C00O C00V 1.462(7) . ?
C00P H00N 0.9600 . ?
C00P H00O 0.9600 . ?
C00P H00P 0.9600 . ?
C00Q C00W 1.395(8) . ?
C00R C00T 1.343(7) . ?
C00S C00T 1.507(7) . ?
C00U H00Q 0.9600 . ?
C00U H00R 0.9600 . ?
C00U H00S 0.9600 . ?
C00U C00W 1.638(8) . ?
C00V H00T 0.9600 . ?
C00V H00U 0.9600 . ?
C00V H00V 0.9600 . ?
